data_2241271
loop_
_publ_author_name
'Flanagan, Keith J.'
'Mothi, Ebrahim M.'
'K\"otzner, Lisa'
'Senge, Mathias O.'

_publ_section_title
;
 Crystal structure of
 [5-<i>n</i>-butyl-10-(2,5-dimethoxyphenyl)-2,3,7,8,13,12,17,18-octaethylporphyrinato]nickel(II)
;
_journal_issue 11
_journal_name_full 'Acta Crystallographica Section E'
_journal_page_first 1397
_journal_page_last 1400
_journal_paper_doi 10.1107/S2056989015020058
_journal_volume 71
_journal_year 2015
_chemical_formula_iupac '[Ni (C48 H60 N4 O2)]'
_chemical_formula_moiety 'C48 H60 N4 Ni O2'
_chemical_formula_sum 'C48 H60 N4 Ni O2'
_chemical_formula_weight 783.71
_chemical_name_systematic '[5-Butyl-10-(2,5-dimethoxyphenyl)-2,3,7,8,13,12,17,18-octaethylporphyrinato]nickel(II)'
_space_group_crystal_system triclinic
_space_group_IT_number 2
_space_group_name_Hall '-P 1'
_space_group_name_H-M_alt 'P -1'
_symmetry_space_group_name_Hall '-P 1'
_symmetry_space_group_name_H-M 'P -1'
_atom_sites_solution_hydrogens geom
_audit_creation_method SHELXL-2014/7
_cell_angle_alpha 72.018(2)
_cell_angle_beta 69.051(2)
_cell_angle_gamma 89.558(2)
_cell_formula_units_Z 2
_cell_length_a 11.9496(6)
_cell_length_b 13.6692(6)
_cell_length_c 14.3909(7)
_cell_measurement_reflns_used 5872
_cell_measurement_temperature 100(2)
_cell_measurement_theta_max 29.88
_cell_measurement_theta_min 2.28
_cell_volume 2074.03(18)
_computing_cell_refinement
;
SAINT (Bruker, 2014)
;
_computing_data_collection
;
APEX2 (Bruker, 2014)
;
_computing_data_reduction
;
SAINT (Bruker, 2014)
;
_computing_molecular_graphics
;
XP in SHELXTL (Sheldrick, 2008)
;
_computing_publication_material
;
publCIF (Westrip, 2010)
;
_computing_structure_refinement
;
SHELXL2014 (Sheldrick, 2015<i>b</i>)
;
_computing_structure_solution
;
SHELXT (Sheldrick, 2015<i>a</i>)
;
_diffrn_ambient_temperature 100(2)
_diffrn_detector_area_resol_mean 8.258
_diffrn_measured_fraction_theta_full 1.000
_diffrn_measured_fraction_theta_max 0.997
_diffrn_measurement_device_type 'Bruker SMART APEXII area-detector'
_diffrn_measurement_method '\f and \w scans'
_diffrn_radiation_type MoK\a
_diffrn_radiation_wavelength 0.71073
_diffrn_reflns_av_R_equivalents 0.1031
_diffrn_reflns_limit_h_max 14
_diffrn_reflns_limit_h_min -14
_diffrn_reflns_limit_k_max 16
_diffrn_reflns_limit_k_min -16
_diffrn_reflns_limit_l_max 17
_diffrn_reflns_limit_l_min -17
_diffrn_reflns_number 50235
_diffrn_reflns_theta_full 25.242
_diffrn_reflns_theta_max 25.396
_diffrn_reflns_theta_min 1.577
_exptl_absorpt_coefficient_mu 0.511
_exptl_absorpt_correction_T_max 0.7452
_exptl_absorpt_correction_T_min 0.7035
_exptl_absorpt_correction_type multi-scan
_exptl_absorpt_process_details
;
(<i>SADABS</i>; Bruker, 2014)
;
_exptl_crystal_colour orange
_exptl_crystal_density_diffrn 1.255
_exptl_crystal_description Plate
_exptl_crystal_F_000 840
_exptl_crystal_size_max 0.30
_exptl_crystal_size_mid 0.14
_exptl_crystal_size_min 0.03
_refine_diff_density_max 0.847
_refine_diff_density_min -0.731
_refine_ls_extinction_method none
_refine_ls_goodness_of_fit_ref 0.923
_refine_ls_hydrogen_treatment constr
_refine_ls_matrix_type full
_refine_ls_number_parameters 525
_refine_ls_number_reflns 7609
_refine_ls_number_restraints 1
_refine_ls_restrained_S_all 0.923
_refine_ls_R_factor_all 0.0909
_refine_ls_R_factor_gt 0.0436
_refine_ls_shift/su_max 0.001
_refine_ls_shift/su_mean 0.000
_refine_ls_structure_factor_coef Fsqd
_refine_ls_weighting_details 'w=1/[\s^2^(Fo^2^)+(0.0356P)^2^] where P=(Fo^2^+2Fc^2^)/3'
_refine_ls_weighting_scheme calc
_refine_ls_wR_factor_gt 0.0785
_refine_ls_wR_factor_ref 0.0881
_reflns_number_gt 4733
_reflns_number_total 7609
_reflns_threshold_expression 'I > 2\s(I)'
_cod_data_source_file wm5222sup1.cif
_cod_data_source_block I
_cod_original_cell_volume 2074.03(17)
_cod_database_code 2241271
_shelx_space_group_comment
;
The symmetry employed for this shelxl refinement is uniquely defined
by the following loop, which should always be used as a source of
symmetry information in preference to the above space-group names.
They are only intended as comments.
;
_shelx_estimated_absorpt_t_min 0.685
_shelx_estimated_absorpt_t_max 0.985

loop_
_space_group_symop_operation_xyz
'x, y, z'
'-x, -y, -z'

loop_
_atom_site_type_symbol
_atom_site_label
_atom_site_fract_x
_atom_site_fract_y
_atom_site_fract_z
_atom_site_U_iso_or_equiv
_atom_site_adp_type
_atom_site_calc_flag
_atom_site_occupancy
_atom_site_disorder_assembly
_atom_site_disorder_group
C C1 0.0992(2) 0.5331(2) 0.5481(2) 0.0174(6) Uani d 1 . .
C C2 0.0103(2) 0.5576(2) 0.6339(2) 0.0195(7) Uani d 1 . .
C C3 0.0058(2) 0.6612(2) 0.6015(2) 0.0184(6) Uani d 1 . .
C C4 0.0856(2) 0.7003(2) 0.4905(2) 0.0181(6) Uani d 1 . .
C C5 0.0947(2) 0.7989(2) 0.4198(2) 0.0179(6) Uani d 1 . .
C C6 0.1288(2) 0.8118(2) 0.3124(2) 0.0174(6) Uani d 1 . .
C C7 0.0798(2) 0.8822(2) 0.2422(2) 0.0202(7) Uani d 1 . .
C C8 0.1231(2) 0.8625(2) 0.1491(2) 0.0202(6) Uani d 1 . .
C C9 0.2073(2) 0.7866(2) 0.1581(2) 0.0180(6) Uani d 1 . .
C C10 0.2973(2) 0.7647(2) 0.0761(2) 0.0190(6) Uani d 1 . .
C C15 0.5064(3) 0.5136(2) 0.2482(2) 0.0331(8) Uani d 1 . .
H H15A 0.5838 0.4900 0.2292 0.040 Uiso calc 1 . .
C C16 0.4260(3) 0.4679(2) 0.3497(2) 0.0242(7) Uani d 1 . .
C C17 0.4371(3) 0.3727(2) 0.4247(2) 0.0244(7) Uani d 1 . .
C C18 0.3325(3) 0.3492(2) 0.5088(2) 0.0236(7) Uani d 1 . .
C C19 0.2583(2) 0.4315(2) 0.4878(2) 0.0199(7) Uani d 1 . .
C C20 0.1495(2) 0.4414(2) 0.5591(2) 0.0212(7) Uani d 1 . .
H H20A 0.1075 0.3825 0.6183 0.025 Uiso calc 1 . .
C C21 -0.0577(3) 0.4800(2) 0.7411(2) 0.0246(7) Uani d 1 . .
H H21A -0.0622 0.4103 0.7345 0.029 Uiso calc 1 . .
H H21B -0.1411 0.4975 0.7683 0.029 Uiso calc 1 . .
C C22 0.0016(3) 0.4773(2) 0.8199(2) 0.0398(9) Uani d 1 . .
H H22A -0.0446 0.4247 0.8877 0.060 Uiso calc 1 . .
H H22B 0.0029 0.5452 0.8293 0.060 Uiso calc 1 . .
H H22C 0.0843 0.4601 0.7933 0.060 Uiso calc 1 . .
C C31 -0.0812(2) 0.7179(2) 0.6658(2) 0.0244(7) Uani d 1 . .
H H31A -0.0395 0.7853 0.6546 0.029 Uiso calc 1 . .
H H31B -0.1072 0.6769 0.7415 0.029 Uiso calc 1 . .
C C32 -0.1926(3) 0.7367(2) 0.6364(2) 0.0339(8) Uani d 1 . .
H H32A -0.2425 0.7797 0.6745 0.051 Uiso calc 1 . .
H H32B -0.2395 0.6702 0.6554 0.051 Uiso calc 1 . .
H H32C -0.1670 0.7723 0.5604 0.051 Uiso calc 1 . .
C C51 0.0729(3) 0.8926(2) 0.4562(2) 0.0223(7) Uani d 1 . .
H H51A -0.0096 0.8822 0.5099 0.027 Uiso calc 1 . .
H H51B 0.0788 0.9545 0.3958 0.027 Uiso calc 1 . .
C C52 0.1645(3) 0.9111(3) 0.5029(2) 0.0373(5) Uani d 1 . .
H H52A 0.1427 0.9689 0.5314 0.045 Uiso calc 1 . .
H H52B 0.1593 0.8483 0.5624 0.045 Uiso calc 1 . .
C C53 0.2931(3) 0.9363(3) 0.4241(2) 0.0373(5) Uani d 1 . .
H H53A 0.2961 0.9909 0.3591 0.045 Uiso calc 1 . .
H H53B 0.3204 0.8739 0.4055 0.045 Uiso calc 1 . .
C C54 0.3782(3) 0.9728(2) 0.4664(2) 0.0373(5) Uani d 1 . .
H H54A 0.4609 0.9846 0.4145 0.056 Uiso calc 1 . .
H H54B 0.3736 0.9199 0.5321 0.056 Uiso calc 1 . .
H H54C 0.3552 1.0375 0.4800 0.056 Uiso calc 1 . .
C C71 -0.0151(3) 0.9535(2) 0.2676(2) 0.0240(7) Uani d 1 . .
H H71A -0.0560 0.9337 0.3450 0.029 Uiso calc 1 . .
H H71B -0.0764 0.9442 0.2385 0.029 Uiso calc 1 . .
C C72 0.0357(3) 1.0679(2) 0.2236(2) 0.0310(8) Uani d 1 . .
H H72A -0.0306 1.1104 0.2386 0.047 Uiso calc 1 . .
H H72B 0.0792 1.0876 0.1473 0.047 Uiso calc 1 . .
H H72C 0.0911 1.0790 0.2567 0.047 Uiso calc 1 . .
C C81 0.0710(3) 0.9022(2) 0.0649(2) 0.0228(7) Uani d 1 . .
H H81A 0.1368 0.9224 -0.0054 0.027 Uiso calc 1 . .
H H81B 0.0308 0.9644 0.0728 0.027 Uiso calc 1 . .
C C82 -0.0201(3) 0.8191(2) 0.0730(2) 0.0321(8) Uani d 1 . .
H H82A -0.0581 0.8480 0.0219 0.048 Uiso calc 1 . .
H H82B -0.0820 0.7955 0.1443 0.048 Uiso calc 1 . .
H H82C 0.0215 0.7604 0.0581 0.048 Uiso calc 1 . .
C C101 0.3076(2) 0.8260(2) -0.0339(2) 0.0203(6) Uani d 1 . .
C C102 0.3597(3) 0.9287(2) -0.0781(2) 0.0292(8) Uani d 1 . .
H H10H 0.3893 0.9589 -0.0389 0.035 Uiso calc 0.600(2) A 1
C C103 0.3687(3) 0.9873(2) -0.1786(2) 0.0337(8) Uani d 1 . .
H H10J 0.4077 1.0563 -0.2094 0.040 Uiso calc 0.400(2) A 2
C C104 0.3209(3) 0.9452(2) -0.2337(2) 0.0314(8) Uani d 1 . .
H H10A 0.3241 0.9864 -0.3014 0.038 Uiso calc 1 . .
C C105 0.2682(3) 0.8433(2) -0.1913(2) 0.0261(7) Uani d 1 . .
H H10I 0.2362 0.8145 -0.2301 0.031 Uiso calc 0.600(2) A 1
C C106 0.2626(2) 0.7834(2) -0.0915(2) 0.0198(6) Uani d 1 . .
H H10K 0.2279 0.7132 -0.0626 0.024 Uiso calc 0.400(2) A 2
C C171 0.5470(3) 0.3161(2) 0.4078(2) 0.0321(8) Uani d 1 . .
H H17A 0.5767 0.3130 0.3353 0.039 Uiso calc 1 . .
H H17B 0.5241 0.2442 0.4572 0.039 Uiso calc 1 . .
C C172 0.6490(3) 0.3668(3) 0.4241(3) 0.0507(10) Uani d 1 . .
H H17C 0.7179 0.3266 0.4121 0.076 Uiso calc 1 . .
H H17D 0.6209 0.3687 0.4963 0.076 Uiso calc 1 . .
H H17E 0.6735 0.4375 0.3743 0.076 Uiso calc 1 . .
C C181 0.2990(3) 0.2619(2) 0.6112(2) 0.0335(8) Uani d 1 . .
H H18A 0.3429 0.2026 0.5988 0.040 Uiso calc 1 . .
H H18B 0.2115 0.2391 0.6389 0.040 Uiso calc 1 . .
C C182 0.3296(3) 0.2945(3) 0.6928(2) 0.0454(9) Uani d 1 . .
H H18C 0.3058 0.2363 0.7588 0.068 Uiso calc 1 . .
H H18D 0.2859 0.3530 0.7055 0.068 Uiso calc 1 . .
H H18E 0.4166 0.3152 0.6664 0.068 Uiso calc 1 . .
N N1 0.14074(19) 0.61957(17) 0.46025(16) 0.0173(5) Uani d 1 . .
N N2 0.20042(19) 0.75011(16) 0.26233(16) 0.0176(5) Uani d 1 . .
N N4 0.3174(2) 0.50394(17) 0.39042(16) 0.0205(6) Uani d 1 . .
Ni Ni1 0.26092(3) 0.62863(3) 0.32541(3) 0.01819(11) Uani d 1 . .
N N3 0.3797(2) 0.63970(18) 0.18985(16) 0.0218(6) Uani d 1 . .
C C11 0.3849(2) 0.7011(2) 0.0904(2) 0.0213(7) Uani d 1 . .
C C14 0.4830(3) 0.5910(2) 0.1720(2) 0.0305(8) Uani d 1 . .
C C12 0.4970(3) 0.6906(2) 0.0100(2) 0.0318(8) Uani d 1 . .
C C13 0.5564(3) 0.6234(3) 0.0618(2) 0.0368(9) Uani d 1 . .
C C131 0.6770(3) 0.5866(3) 0.0152(3) 0.0657(9) Uani d 1 . .
H H13A 0.6941 0.5962 -0.0598 0.079 Uiso calc 1 . .
H H13B 0.6727 0.5117 0.0522 0.079 Uiso calc 1 . .
C C132 0.7794(3) 0.6439(3) 0.0232(3) 0.0657(9) Uani d 1 . .
H H13C 0.8550 0.6163 -0.0066 0.099 Uiso calc 1 . .
H H13D 0.7631 0.6346 0.0974 0.099 Uiso calc 1 . .
H H13E 0.7864 0.7178 -0.0158 0.099 Uiso calc 1 . .
C C121 0.551(3) 0.7491(18) -0.1075(8) 0.029(3) Uani d 0.513(5) B 1
H H12A 0.6397 0.7642 -0.1322 0.035 Uiso calc 0.513(5) B 1
H H12B 0.5159 0.8150 -0.1250 0.035 Uiso calc 0.513(5) B 1
C C122 0.5158(5) 0.6715(5) -0.1579(4) 0.0304(18) Uani d 0.513(5) B 1
H H12C 0.5465 0.7032 -0.2347 0.046 Uiso calc 0.513(5) B 1
H H12D 0.4278 0.6565 -0.1308 0.046 Uiso calc 0.513(5) B 1
H H12E 0.5515 0.6070 -0.1392 0.046 Uiso calc 0.513(5) B 1
C C12B 0.542(3) 0.734(2) -0.1093(9) 0.029(3) Uani d 0.487(5) B 2
H H12F 0.4750 0.7513 -0.1338 0.035 Uiso calc 0.487(5) B 2
H H12G 0.5868 0.6833 -0.1413 0.035 Uiso calc 0.487(5) B 2
C C12C 0.6292(7) 0.8338(6) -0.1373(6) 0.065(3) Uani d 0.487(5) B 2
H H12H 0.6599 0.8695 -0.2135 0.097 Uiso calc 0.487(5) B 2
H H12I 0.6970 0.8139 -0.1150 0.097 Uiso calc 0.487(5) B 2
H H12J 0.5846 0.8800 -0.1008 0.097 Uiso calc 0.487(5) B 2
C C108 0.1604(5) 0.6449(4) -0.1065(4) 0.0352(8) Uani d 0.600(2) A 1
H H10E 0.1277 0.5722 -0.0676 0.053 Uiso calc 0.600(2) A 1
H H10F 0.2222 0.6505 -0.1752 0.053 Uiso calc 0.600(2) A 1
H H10G 0.0952 0.6855 -0.1168 0.053 Uiso calc 0.600(2) A 1
O O2B 0.2130(3) 0.6839(2) -0.0478(2) 0.0231(8) Uani d 0.600(2) A 1
O O1 0.4351(3) 1.0869(2) -0.2248(2) 0.0353(10) Uani d 0.600(2) A 1
C C111 0.4968(5) 1.1267(4) -0.1724(4) 0.0352(8) Uani d 0.600(2) A 1
H H11A 0.5435 1.1935 -0.2199 0.053 Uiso calc 0.600(2) A 1
H H11B 0.5513 1.0778 -0.1528 0.053 Uiso calc 0.600(2) A 1
H H11C 0.4376 1.1362 -0.1090 0.053 Uiso calc 0.600(2) A 1
C C109 0.1601(7) 0.6923(6) -0.2017(6) 0.0352(8) Uani d 0.400(2) A 2
H H10B 0.1291 0.6752 -0.2500 0.053 Uiso calc 0.400(2) A 2
H H10C 0.0926 0.6892 -0.1369 0.053 Uiso calc 0.400(2) A 2
H H10D 0.2151 0.6426 -0.1848 0.053 Uiso calc 0.400(2) A 2
O O1B 0.2227(4) 0.7934(4) -0.2501(4) 0.0299(13) Uani d 0.400(2) A 2
O O2 0.3879(5) 0.9755(4) -0.0216(4) 0.0324(14) Uani d 0.400(2) A 2
C C112 0.4089(7) 1.0859(5) -0.0569(6) 0.0352(8) Uani d 0.400(2) A 2
H H11G 0.4194 1.1085 -0.0019 0.053 Uiso calc 0.400(2) A 2
H H11D 0.3397 1.1152 -0.0721 0.053 Uiso calc 0.400(2) A 2
H H11E 0.4818 1.1096 -0.1210 0.053 Uiso calc 0.400(2) A 2

loop_
_atom_site_aniso_label
_atom_site_aniso_U_11
_atom_site_aniso_U_22
_atom_site_aniso_U_33
_atom_site_aniso_U_12
_atom_site_aniso_U_13
_atom_site_aniso_U_23
C1 0.0172(16) 0.0229(17) 0.0141(15) 0.0023(13) -0.0090(13) -0.0052(13)
C2 0.0155(16) 0.0262(18) 0.0191(16) -0.0013(13) -0.0095(13) -0.0069(14)
C3 0.0161(16) 0.0264(18) 0.0173(15) 0.0018(13) -0.0084(13) -0.0105(14)
C4 0.0155(16) 0.0247(17) 0.0200(15) 0.0037(13) -0.0100(13) -0.0115(14)
C5 0.0159(16) 0.0232(17) 0.0216(16) 0.0084(13) -0.0123(13) -0.0108(14)
C6 0.0176(16) 0.0180(16) 0.0194(15) 0.0026(13) -0.0087(13) -0.0077(13)
C7 0.0230(17) 0.0176(16) 0.0213(16) 0.0026(13) -0.0105(13) -0.0053(13)
C8 0.0234(17) 0.0180(16) 0.0197(16) 0.0020(13) -0.0099(13) -0.0048(13)
C9 0.0210(17) 0.0187(16) 0.0163(15) 0.0003(13) -0.0099(13) -0.0051(13)
C10 0.0191(16) 0.0228(17) 0.0155(15) -0.0010(13) -0.0066(13) -0.0064(13)
C15 0.0190(18) 0.046(2) 0.0280(18) 0.0165(16) -0.0056(15) -0.0084(16)
C16 0.0197(17) 0.0296(18) 0.0250(17) 0.0087(14) -0.0092(14) -0.0104(15)
C17 0.0259(19) 0.0285(18) 0.0262(17) 0.0118(15) -0.0145(15) -0.0137(15)
C18 0.0321(19) 0.0220(17) 0.0227(16) 0.0084(14) -0.0154(15) -0.0097(14)
C19 0.0205(17) 0.0218(17) 0.0201(16) 0.0043(13) -0.0097(13) -0.0080(14)
C20 0.0223(17) 0.0208(17) 0.0201(16) -0.0007(13) -0.0099(14) -0.0038(14)
C21 0.0243(18) 0.0261(18) 0.0210(16) -0.0006(14) -0.0042(14) -0.0096(14)
C22 0.057(2) 0.036(2) 0.0231(17) -0.0043(17) -0.0159(17) -0.0035(16)
C31 0.0260(18) 0.0300(18) 0.0172(15) 0.0028(14) -0.0050(13) -0.0115(14)
C32 0.0216(19) 0.045(2) 0.0378(19) 0.0098(16) -0.0050(15) -0.0247(17)
C51 0.0273(18) 0.0233(17) 0.0201(15) 0.0093(14) -0.0107(14) -0.0100(14)
C52 0.0310(12) 0.0517(13) 0.0342(11) -0.0003(10) -0.0105(9) -0.0227(10)
C53 0.0310(12) 0.0517(13) 0.0342(11) -0.0003(10) -0.0105(9) -0.0227(10)
C54 0.0310(12) 0.0517(13) 0.0342(11) -0.0003(10) -0.0105(9) -0.0227(10)
C71 0.0298(18) 0.0263(18) 0.0229(16) 0.0108(14) -0.0158(14) -0.0106(14)
C72 0.043(2) 0.0262(18) 0.0310(18) 0.0123(16) -0.0204(16) -0.0114(15)
C81 0.0293(18) 0.0226(17) 0.0199(16) 0.0084(14) -0.0125(14) -0.0081(13)
C82 0.035(2) 0.036(2) 0.0286(18) 0.0038(16) -0.0209(16) -0.0049(15)
C101 0.0195(17) 0.0245(17) 0.0138(14) 0.0021(13) -0.0037(13) -0.0051(13)
C102 0.035(2) 0.0260(19) 0.0220(17) -0.0019(15) -0.0057(15) -0.0072(15)
C103 0.043(2) 0.0188(18) 0.0245(18) -0.0005(16) 0.0007(16) -0.0031(15)
C104 0.038(2) 0.030(2) 0.0154(16) 0.0108(16) -0.0044(15) 0.0005(15)
C105 0.0246(18) 0.036(2) 0.0190(16) 0.0078(15) -0.0069(14) -0.0128(15)
C106 0.0181(16) 0.0182(17) 0.0183(15) 0.0032(13) -0.0034(13) -0.0037(14)
C171 0.0308(19) 0.036(2) 0.0354(19) 0.0161(16) -0.0185(16) -0.0126(16)
C172 0.035(2) 0.062(3) 0.074(3) 0.0237(19) -0.035(2) -0.030(2)
C181 0.034(2) 0.0292(19) 0.0323(18) 0.0120(16) -0.0120(16) -0.0041(16)
C182 0.048(2) 0.055(2) 0.0253(18) 0.0047(19) -0.0176(17) 0.0016(17)
N1 0.0172(13) 0.0219(14) 0.0162(13) 0.0057(11) -0.0086(11) -0.0079(11)
N2 0.0180(14) 0.0208(14) 0.0157(12) 0.0034(11) -0.0078(11) -0.0065(11)
N4 0.0182(14) 0.0279(15) 0.0177(13) 0.0083(12) -0.0080(11) -0.0094(12)
Ni1 0.0172(2) 0.0236(2) 0.0153(2) 0.00671(16) -0.00691(16) -0.00747(17)
N3 0.0179(14) 0.0298(15) 0.0152(13) 0.0077(11) -0.0043(11) -0.0064(12)
C11 0.0201(17) 0.0271(18) 0.0149(15) 0.0027(14) -0.0055(13) -0.0057(14)
C14 0.0197(18) 0.044(2) 0.0232(17) 0.0130(16) -0.0057(14) -0.0073(16)
C12 0.0248(19) 0.045(2) 0.0199(17) 0.0051(16) -0.0029(14) -0.0090(16)
C13 0.0248(19) 0.050(2) 0.0251(18) 0.0155(17) -0.0024(15) -0.0069(17)
C131 0.0299(16) 0.114(3) 0.0406(15) 0.0344(17) -0.0055(14) -0.0182(16)
C132 0.0299(16) 0.114(3) 0.0406(15) 0.0344(17) -0.0055(14) -0.0182(16)
C121 0.023(3) 0.039(6) 0.0205(17) 0.003(4) -0.0033(16) -0.011(2)
C122 0.023(4) 0.055(4) 0.023(3) 0.004(3) -0.009(3) -0.025(3)
C12B 0.023(3) 0.039(6) 0.0205(17) 0.003(4) -0.0033(16) -0.011(2)
C12C 0.033(5) 0.076(7) 0.047(5) -0.006(5) 0.005(4) 0.008(5)
C108 0.044(2) 0.0275(19) 0.0384(19) -0.0049(16) -0.0212(17) -0.0089(16)
O2B 0.026(2) 0.021(2) 0.0210(18) -0.0026(15) -0.0096(15) -0.0052(16)
O1 0.046(2) 0.023(2) 0.027(2) -0.0070(18) -0.0141(18) 0.0054(17)
C111 0.044(2) 0.0275(19) 0.0384(19) -0.0049(16) -0.0212(17) -0.0089(16)
C109 0.044(2) 0.0275(19) 0.0384(19) -0.0049(16) -0.0212(17) -0.0089(16)
O1B 0.034(3) 0.035(3) 0.026(3) 0.008(3) -0.014(2) -0.013(3)
O2 0.048(4) 0.021(3) 0.034(3) -0.004(3) -0.025(3) -0.007(3)
C112 0.044(2) 0.0275(19) 0.0384(19) -0.0049(16) -0.0212(17) -0.0089(16)

loop_
_atom_type_symbol
_atom_type_description
_atom_type_scat_dispersion_real
_atom_type_scat_dispersion_imag
_atom_type_scat_source
C C 0.0033 0.0016 'International Tables Vol C Tables 4.2.6.8 and 6.1.1.4'
H H 0.0000 0.0000 'International Tables Vol C Tables 4.2.6.8 and 6.1.1.4'
N N 0.0061 0.0033 'International Tables Vol C Tables 4.2.6.8 and 6.1.1.4'
Ni Ni 0.3393 1.1124 'International Tables Vol C Tables 4.2.6.8 and 6.1.1.4'
O O 0.0106 0.0060 'International Tables Vol C Tables 4.2.6.8 and 6.1.1.4'

loop_
_geom_angle_atom_site_label_1
_geom_angle_atom_site_label_2
_geom_angle_atom_site_label_3
_geom_angle
N1 C1 C20 124.9(2)
N1 C1 C2 110.2(2)
C20 C1 C2 124.0(2)
C3 C2 C1 107.6(2)
C3 C2 C21 127.9(2)
C1 C2 C21 124.5(2)
C2 C3 C4 106.4(2)
C2 C3 C31 124.5(2)
C4 C3 C31 128.4(2)
N1 C4 C5 123.2(2)
N1 C4 C3 109.5(2)
C5 C4 C3 126.8(2)
C4 C5 C6 119.2(2)
C4 C5 C51 121.2(2)
C6 C5 C51 119.5(2)
N2 C6 C5 124.7(2)
N2 C6 C7 110.1(2)
C5 C6 C7 124.7(2)
C8 C7 C6 107.0(2)
C8 C7 C71 124.1(2)
C6 C7 C71 128.3(2)
C7 C8 C9 107.1(2)
C7 C8 C81 122.6(2)
C9 C8 C81 129.5(2)
C10 C9 N2 122.9(2)
C10 C9 C8 127.1(2)
N2 C9 C8 109.0(2)
C11 C10 C9 123.5(2)
C11 C10 C101 119.4(2)
C9 C10 C101 116.5(2)
C16 C15 C14 124.8(3)
C16 C15 H15A 117.6
C14 C15 H15A 117.6
C15 C16 N4 122.9(3)
C15 C16 C17 126.0(3)
N4 C16 C17 110.9(2)
C18 C17 C16 106.4(2)
C18 C17 C171 128.9(3)
C16 C17 C171 124.7(3)
C17 C18 C19 107.1(2)
C17 C18 C181 128.3(3)
C19 C18 C181 124.3(3)
N4 C19 C20 124.3(2)
N4 C19 C18 110.5(2)
C20 C19 C18 124.8(3)
C19 C20 C1 122.6(3)
C19 C20 H20A 118.7
C1 C20 H20A 118.7
C2 C21 C22 112.5(2)
C2 C21 H21A 109.1
C22 C21 H21A 109.1
C2 C21 H21B 109.1
C22 C21 H21B 109.1
H21A C21 H21B 107.8
C21 C22 H22A 109.5
C21 C22 H22B 109.5
H22A C22 H22B 109.5
C21 C22 H22C 109.5
H22A C22 H22C 109.5
H22B C22 H22C 109.5
C3 C31 C32 112.1(2)
C3 C31 H31A 109.2
C32 C31 H31A 109.2
C3 C31 H31B 109.2
C32 C31 H31B 109.2
H31A C31 H31B 107.9
C31 C32 H32A 109.5
C31 C32 H32B 109.5
H32A C32 H32B 109.5
C31 C32 H32C 109.5
H32A C32 H32C 109.5
H32B C32 H32C 109.5
C5 C51 C52 111.5(2)
C5 C51 H51A 109.3
C52 C51 H51A 109.3
C5 C51 H51B 109.3
C52 C51 H51B 109.3
H51A C51 H51B 108.0
C53 C52 C51 113.4(2)
C53 C52 H52A 108.9
C51 C52 H52A 108.9
C53 C52 H52B 108.9
C51 C52 H52B 108.9
H52A C52 H52B 107.7
C52 C53 C54 112.2(2)
C52 C53 H53A 109.2
C54 C53 H53A 109.2
C52 C53 H53B 109.2
C54 C53 H53B 109.2
H53A C53 H53B 107.9
C53 C54 H54A 109.5
C53 C54 H54B 109.5
H54A C54 H54B 109.5
C53 C54 H54C 109.5
H54A C54 H54C 109.5
H54B C54 H54C 109.5
C7 C71 C72 113.4(2)
C7 C71 H71A 108.9
C72 C71 H71A 108.9
C7 C71 H71B 108.9
C72 C71 H71B 108.9
H71A C71 H71B 107.7
C71 C72 H72A 109.5
C71 C72 H72B 109.5
H72A C72 H72B 109.5
C71 C72 H72C 109.5
H72A C72 H72C 109.5
H72B C72 H72C 109.5
C8 C81 C82 110.6(2)
C8 C81 H81A 109.5
C82 C81 H81A 109.5
C8 C81 H81B 109.5
C82 C81 H81B 109.5
H81A C81 H81B 108.1
C81 C82 H82A 109.5
C81 C82 H82B 109.5
H82A C82 H82B 109.5
C81 C82 H82C 109.5
H82A C82 H82C 109.5
H82B C82 H82C 109.5
C106 C101 C102 119.0(2)
C106 C101 C10 121.4(2)
C102 C101 C10 119.5(2)
O2 C102 C103 118.1(3)
O2 C102 C101 120.7(3)
C103 C102 C101 120.7(3)
C103 C102 H10H 119.6
C101 C102 H10H 119.6
C104 C103 C102 119.7(3)
C104 C103 O1 121.7(3)
C102 C103 O1 118.5(3)
C104 C103 H10J 120.2
C102 C103 H10J 120.2
C103 C104 C105 120.7(3)
C103 C104 H10A 119.7
C105 C104 H10A 119.7
C104 C105 C106 119.5(3)
C104 C105 O1B 122.4(3)
C106 C105 O1B 118.0(3)
C104 C105 H10I 120.2
C106 C105 H10I 120.2
O2B C106 C101 118.3(3)
O2B C106 C105 121.4(3)
C101 C106 C105 120.3(3)
C101 C106 H10K 119.8
C105 C106 H10K 119.8
C17 C171 C172 113.2(3)
C17 C171 H17A 108.9
C172 C171 H17A 108.9
C17 C171 H17B 108.9
C172 C171 H17B 108.9
H17A C171 H17B 107.7
C171 C172 H17C 109.5
C171 C172 H17D 109.5
H17C C172 H17D 109.5
C171 C172 H17E 109.5
H17C C172 H17E 109.5
H17D C172 H17E 109.5
C18 C181 C182 111.5(2)
C18 C181 H18A 109.3
C182 C181 H18A 109.3
C18 C181 H18B 109.3
C182 C181 H18B 109.3
H18A C181 H18B 108.0
C181 C182 H18C 109.5
C181 C182 H18D 109.5
H18C C182 H18D 109.5
C181 C182 H18E 109.5
H18C C182 H18E 109.5
H18D C182 H18E 109.5
C1 N1 C4 106.1(2)
C1 N1 Ni1 126.70(17)
C4 N1 Ni1 127.03(18)
C6 N2 C9 106.1(2)
C6 N2 Ni1 127.01(17)
C9 N2 Ni1 126.42(17)
C19 N4 C16 105.1(2)
C19 N4 Ni1 127.50(18)
C16 N4 Ni1 127.42(19)
N2 Ni1 N3 89.77(9)
N2 Ni1 N4 178.32(10)
N3 Ni1 N4 91.08(9)
N2 Ni1 N1 89.26(9)
N3 Ni1 N1 179.03(10)
N4 Ni1 N1 89.89(9)
C14 N3 C11 105.5(2)
C14 N3 Ni1 125.71(18)
C11 N3 Ni1 128.65(18)
C10 C11 N3 122.7(2)
C10 C11 C12 127.8(2)
N3 C11 C12 109.4(2)
N3 C14 C15 124.4(3)
N3 C14 C13 110.9(2)
C15 C14 C13 124.3(3)
C13 C12 C11 106.6(2)
C13 C12 C12B 122.3(13)
C11 C12 C12B 130.9(13)
C13 C12 C121 123.2(12)
C11 C12 C121 129.9(12)
C12 C13 C14 107.5(3)
C12 C13 C131 127.8(3)
C14 C13 C131 124.7(3)
C13 C131 C132 112.7(3)
C13 C131 H13A 109.1
C132 C131 H13A 109.1
C13 C131 H13B 109.1
C132 C131 H13B 109.1
H13A C131 H13B 107.8
C131 C132 H13C 109.5
C131 C132 H13D 109.5
H13C C132 H13D 109.5
C131 C132 H13E 109.5
H13C C132 H13E 109.5
H13D C132 H13E 109.5
C12 C121 C122 103.4(13)
C12 C121 H12A 111.1
C122 C121 H12A 111.1
C12 C121 H12B 111.1
C122 C121 H12B 111.1
H12A C121 H12B 109.0
C121 C122 H12C 109.5
C121 C122 H12D 109.5
H12C C122 H12D 109.5
C121 C122 H12E 109.5
H12C C122 H12E 109.5
H12D C122 H12E 109.5
C12 C12B C12C 103.4(14)
C12 C12B H12F 111.1
C12C C12B H12F 111.1
C12 C12B H12G 111.1
C12C C12B H12G 111.1
H12F C12B H12G 109.0
C12B C12C H12H 109.5
C12B C12C H12I 109.5
H12H C12C H12I 109.5
C12B C12C H12J 109.5
H12H C12C H12J 109.5
H12I C12C H12J 109.5
O2B C108 H10E 109.5
O2B C108 H10F 109.5
H10E C108 H10F 109.5
O2B C108 H10G 109.5
H10E C108 H10G 109.5
H10F C108 H10G 109.5
C106 O2B C108 116.6(3)
C103 O1 C111 122.1(3)
O1 C111 H11A 109.5
O1 C111 H11B 109.5
H11A C111 H11B 109.5
O1 C111 H11C 109.5
H11A C111 H11C 109.5
H11B C111 H11C 109.5
O1B C109 H10B 109.5
O1B C109 H10C 109.5
H10B C109 H10C 109.5
O1B C109 H10D 109.5
H10B C109 H10D 109.5
H10C C109 H10D 109.5
C109 O1B C105 121.1(5)
C102 O2 C112 120.0(5)
O2 C112 H11G 109.5
O2 C112 H11D 109.5
H11G C112 H11D 109.5
O2 C112 H11E 109.5
H11G C112 H11E 109.5
H11D C112 H11E 109.5

loop_
_geom_bond_atom_site_label_1
_geom_bond_atom_site_label_2
_geom_bond_distance
C1 N1 1.371(3)
C1 C20 1.376(3)
C1 C2 1.441(4)
C2 C3 1.353(4)
C2 C21 1.508(4)
C3 C4 1.462(3)
C3 C31 1.510(3)
C4 N1 1.387(3)
C4 C5 1.392(3)
C5 C6 1.403(3)
C5 C51 1.514(3)
C6 N2 1.374(3)
C6 C7 1.450(3)
C7 C8 1.363(3)
C7 C71 1.509(4)
C8 C9 1.450(4)
C8 C81 1.510(3)
C9 C10 1.394(3)
C9 N2 1.398(3)
C10 C11 1.387(4)
C10 C101 1.506(3)
C15 C16 1.374(4)
C15 C14 1.378(4)
C15 H15A 0.9500
C16 N4 1.376(3)
C16 C17 1.452(4)
C17 C18 1.348(4)
C17 C171 1.501(4)
C18 C19 1.452(4)
C18 C181 1.502(4)
C19 N4 1.375(3)
C19 C20 1.375(4)
C20 H20A 0.9500
C21 C22 1.528(4)
C21 H21A 0.9900
C21 H21B 0.9900
C22 H22A 0.9800
C22 H22B 0.9800
C22 H22C 0.9800
C31 C32 1.533(4)
C31 H31A 0.9900
C31 H31B 0.9900
C32 H32A 0.9800
C32 H32B 0.9800
C32 H32C 0.9800
C51 C52 1.532(4)
C51 H51A 0.9900
C51 H51B 0.9900
C52 C53 1.513(4)
C52 H52A 0.9900
C52 H52B 0.9900
C53 C54 1.513(4)
C53 H53A 0.9900
C53 H53B 0.9900
C54 H54A 0.9800
C54 H54B 0.9800
C54 H54C 0.9800
C71 C72 1.531(4)
C71 H71A 0.9900
C71 H71B 0.9900
C72 H72A 0.9800
C72 H72B 0.9800
C72 H72C 0.9800
C81 C82 1.528(4)
C81 H81A 0.9900
C81 H81B 0.9900
C82 H82A 0.9800
C82 H82B 0.9800
C82 H82C 0.9800
C101 C106 1.391(4)
C101 C102 1.394(4)
C102 O2 1.305(5)
C102 C103 1.386(4)
C102 H10H 0.9500
C103 C104 1.377(4)
C103 O1 1.416(4)
C103 H10J 0.9500
C104 C105 1.386(4)
C104 H10A 0.9500
C105 C106 1.395(4)
C105 O1B 1.472(5)
C105 H10I 0.9500
C106 O2B 1.347(4)
C106 H10K 0.9500
C171 C172 1.528(4)
C171 H17A 0.9900
C171 H17B 0.9900
C172 H17C 0.9800
C172 H17D 0.9800
C172 H17E 0.9800
C181 C182 1.531(4)
C181 H18A 0.9900
C181 H18B 0.9900
C182 H18C 0.9800
C182 H18D 0.9800
C182 H18E 0.9800
N1 Ni1 1.925(2)
N2 Ni1 1.904(2)
N4 Ni1 1.919(2)
Ni1 N3 1.919(2)
N3 C14 1.378(3)
N3 C11 1.396(3)
C11 C12 1.465(4)
C14 C13 1.434(4)
C12 C13 1.360(4)
C12 C12B 1.518(11)
C12 C121 1.519(11)
C13 C131 1.511(4)
C131 C132 1.515(5)
C131 H13A 0.9900
C131 H13B 0.9900
C132 H13C 0.9800
C132 H13D 0.9800
C132 H13E 0.9800
C121 C122 1.59(2)
C121 H12A 0.9900
C121 H12B 0.9900
C122 H12C 0.9800
C122 H12D 0.9800
C122 H12E 0.9800
C12B C12C 1.58(3)
C12B H12F 0.9900
C12B H12G 0.9900
C12C H12H 0.9800
C12C H12I 0.9800
C12C H12J 0.9800
C108 O2B 1.434(5)
C108 H10E 0.9800
C108 H10F 0.9800
C108 H10G 0.9800
O1 C111 1.436(5)
C111 H11A 0.9800
C111 H11B 0.9800
C111 H11C 0.9800
C109 O1B 1.416(8)
C109 H10B 0.9800
C109 H10C 0.9800
C109 H10D 0.9800
O2 C112 1.428(8)
C112 H11G 0.9800
C112 H11D 0.9800
C112 H11E 0.9800

loop_
_geom_torsion_atom_site_label_1
_geom_torsion_atom_site_label_2
_geom_torsion_atom_site_label_3
_geom_torsion_atom_site_label_4
_geom_torsion
N1 C1 C2 C3 -5.8(3)
C20 C1 C2 C3 163.7(2)
N1 C1 C2 C21 177.6(2)
C20 C1 C2 C21 -12.9(4)
C1 C2 C3 C4 5.1(3)
C21 C2 C3 C4 -178.5(2)
C1 C2 C3 C31 176.3(2)
C21 C2 C3 C31 -7.2(4)
C2 C3 C4 N1 -2.9(3)
C31 C3 C4 N1 -173.7(2)
C2 C3 C4 C5 168.7(3)
C31 C3 C4 C5 -2.1(4)
N1 C4 C5 C6 19.6(4)
C3 C4 C5 C6 -151.0(3)
N1 C4 C5 C51 -158.2(2)
C3 C4 C5 C51 31.2(4)
C4 C5 C6 N2 -28.5(4)
C51 C5 C6 N2 149.4(3)
C4 C5 C6 C7 142.2(3)
C51 C5 C6 C7 -39.9(4)
N2 C6 C7 C8 -0.2(3)
C5 C6 C7 C8 -172.1(3)
N2 C6 C7 C71 171.3(3)
C5 C6 C7 C71 -0.5(5)
C6 C7 C8 C9 -5.0(3)
C71 C7 C8 C9 -177.0(3)
C6 C7 C8 C81 165.7(2)
C71 C7 C8 C81 -6.3(4)
C7 C8 C9 C10 -160.4(3)
C81 C8 C9 C10 29.7(5)
C7 C8 C9 N2 8.6(3)
C81 C8 C9 N2 -161.2(3)
N2 C9 C10 C11 3.1(4)
C8 C9 C10 C11 170.8(3)
N2 C9 C10 C101 -168.2(2)
C8 C9 C10 C101 -0.6(4)
C14 C15 C16 N4 -8.4(5)
C14 C15 C16 C17 165.9(3)
C15 C16 C17 C18 -172.3(3)
N4 C16 C17 C18 2.6(3)
C15 C16 C17 C171 8.7(5)
N4 C16 C17 C171 -176.4(3)
C16 C17 C18 C19 -2.0(3)
C171 C17 C18 C19 177.0(3)
C16 C17 C18 C181 -176.1(3)
C171 C17 C18 C181 2.8(5)
C17 C18 C19 N4 0.8(3)
C181 C18 C19 N4 175.3(2)
C17 C18 C19 C20 -173.1(3)
C181 C18 C19 C20 1.4(4)
N4 C19 C20 C1 -12.1(4)
C18 C19 C20 C1 160.9(3)
N1 C1 C20 C19 9.5(4)
C2 C1 C20 C19 -158.4(3)
C3 C2 C21 C22 -81.0(3)
C1 C2 C21 C22 94.9(3)
C2 C3 C31 C32 -96.7(3)
C4 C3 C31 C32 72.6(4)
C4 C5 C51 C52 62.3(3)
C6 C5 C51 C52 -115.5(3)
C5 C51 C52 C53 63.6(3)
C51 C52 C53 C54 169.7(3)
C8 C7 C71 C72 -82.5(3)
C6 C7 C71 C72 107.4(3)
C7 C8 C81 C82 -96.7(3)
C9 C8 C81 C82 71.7(4)
C11 C10 C101 C106 85.9(3)
C9 C10 C101 C106 -102.3(3)
C11 C10 C101 C102 -96.2(3)
C9 C10 C101 C102 75.6(3)
C106 C101 C102 O2 170.7(4)
C10 C101 C102 O2 -7.3(5)
C106 C101 C102 C103 -1.1(4)
C10 C101 C102 C103 -179.1(3)
O2 C102 C103 C104 -169.1(4)
C101 C102 C103 C104 2.9(5)
C101 C102 C103 O1 -172.5(3)
C102 C103 C104 C105 -2.7(5)
O1 C103 C104 C105 172.6(3)
C103 C104 C105 C106 0.7(4)
C103 C104 C105 O1B -176.3(3)
C102 C101 C106 O2B 179.7(3)
C10 C101 C106 O2B -2.4(4)
C102 C101 C106 C105 -0.9(4)
C10 C101 C106 C105 177.0(2)
C104 C105 C106 O2B -179.5(3)
C104 C105 C106 C101 1.1(4)
O1B C105 C106 C101 178.2(3)
C18 C17 C171 C172 -101.9(4)
C16 C17 C171 C172 76.9(4)
C17 C18 C181 C182 91.2(4)
C19 C18 C181 C182 -82.0(3)
C20 C1 N1 C4 -165.5(2)
C2 C1 N1 C4 3.8(3)
C20 C1 N1 Ni1 10.1(4)
C2 C1 N1 Ni1 179.41(17)
C5 C4 N1 C1 -172.6(2)
C3 C4 N1 C1 -0.6(3)
C5 C4 N1 Ni1 11.8(4)
C3 C4 N1 Ni1 -176.21(17)
C5 C6 N2 C9 177.4(3)
C7 C6 N2 C9 5.5(3)
C5 C6 N2 Ni1 4.7(4)
C7 C6 N2 Ni1 -167.12(18)
C10 C9 N2 C6 161.0(3)
C8 C9 N2 C6 -8.6(3)
C10 C9 N2 Ni1 -26.3(4)
C8 C9 N2 Ni1 164.09(18)
C20 C19 N4 C16 174.7(3)
C18 C19 N4 C16 0.8(3)
C20 C19 N4 Ni1 -5.1(4)
C18 C19 N4 Ni1 -179.01(17)
C15 C16 N4 C19 173.0(3)
C17 C16 N4 C19 -2.1(3)
C15 C16 N4 Ni1 -7.2(4)
C17 C16 N4 Ni1 177.76(18)
C9 C10 C11 N3 10.8(4)
C101 C10 C11 N3 -178.1(2)
C9 C10 C11 C12 -165.6(3)
C101 C10 C11 C12 5.6(5)
C14 N3 C11 C10 -178.2(3)
Ni1 N3 C11 C10 -1.5(4)
C14 N3 C11 C12 -1.3(3)
Ni1 N3 C11 C12 175.4(2)
C11 N3 C14 C15 -171.7(3)
Ni1 N3 C14 C15 11.4(4)
C11 N3 C14 C13 1.8(3)
Ni1 N3 C14 C13 -175.0(2)
C16 C15 C14 N3 6.2(5)
C16 C15 C14 C13 -166.5(3)
C10 C11 C12 C13 177.0(3)
N3 C11 C12 C13 0.3(4)
C10 C11 C12 C12B -8.4(14)
N3 C11 C12 C12B 174.9(14)
C10 C11 C12 C121 3.9(13)
N3 C11 C12 C121 -172.8(13)
C11 C12 C13 C14 0.8(4)
C12B C12 C13 C14 -174.3(12)
C121 C12 C13 C14 174.5(11)
C11 C12 C13 C131 -179.7(3)
C12B C12 C13 C131 5.2(13)
C121 C12 C13 C131 -6.0(12)
N3 C14 C13 C12 -1.7(4)
C15 C14 C13 C12 171.9(3)
N3 C14 C13 C131 178.8(3)
C15 C14 C13 C131 -7.7(6)
C12 C13 C131 C132 99.5(4)
C14 C13 C131 C132 -81.1(4)
C13 C12 C121 C122 87.6(17)
C11 C12 C121 C122 -100.3(15)
C13 C12 C12B C12C -88.5(17)
C11 C12 C12B C12C 97.7(18)
C101 C106 O2B C108 175.9(3)
C105 C106 O2B C108 -3.5(5)
C104 C103 O1 C111 -172.8(4)
C102 C103 O1 C111 2.5(5)
C104 C105 O1B C109 -174.5(5)
C106 C105 O1B C109 8.5(7)
C103 C102 O2 C112 9.6(7)
C101 C102 O2 C112 -162.4(5)

_cod_database_fobs_code 2241271
